data_4089293
loop_
_publ_author_name
'Lifschitz, Alejo M.'
'Hirscher, Nathanael A.'
'Lee, Heui Beom'
'Buss, Joshua A.'
'Agapie, Theodor'

_publ_section_title
;
 Ethylene Tetramerization Catalysis: Effects of Aluminum-Induced
 Isomerization of PNP to PPN Ligands
;
_journal_issue 8
_journal_name_full Organometallics
_journal_page_first 1640
_journal_paper_doi 10.1021/acs.organomet.7b00189
_journal_volume 36
_journal_year 2017
_chemical_formula_moiety 'C31.82 H29.47 Al Cl2.18 N P2'
_chemical_formula_sum 'C31.82 H29.47 Al Cl2.18 N P2'
_chemical_formula_weight 591.96
_space_group_crystal_system triclinic
_space_group_IT_number 2
_space_group_name_Hall '-P 1'
_space_group_name_H-M_alt 'P -1'
_atom_sites_solution_hydrogens geom
_atom_sites_solution_primary direct
_audit_creation_date 2016-04-27
_audit_creation_method
;
Olex2 1.2
(compiled 2016.02.19 svn.r3266 for OlexSys, GUI svn.r5155)
;
_cell_angle_alpha 94.734(5)
_cell_angle_beta 100.951(5)
_cell_angle_gamma 110.634(5)
_cell_formula_units_Z 2
_cell_length_a 11.6158(8)
_cell_length_b 11.8725(10)
_cell_length_c 12.0068(11)
_cell_measurement_reflns_used 3405
_cell_measurement_temperature 100(2)
_cell_measurement_theta_max 30.250
_cell_measurement_theta_min 2.279
_cell_volume 1501.1(2)
_computing_cell_refinement 'SAINT v8.34A (Bruker, 2013)'
_computing_data_collection 'APEX3 (Bruker, 2016)'
_computing_data_reduction 'SAINT v8.34A (Bruker, 2013)'
_computing_molecular_graphics 'Olex2 (Dolomanov et al., 2009)'
_computing_publication_material 'Olex2 (Dolomanov et al., 2009)'
_computing_structure_refinement 'ShelXL (Sheldrick, 2015)'
_computing_structure_solution 'XT (Sheldrick, 2015)'
_diffrn_ambient_temperature 99.99
_diffrn_detector_area_resol_mean 8.33
_diffrn_measured_fraction_theta_full 0.997
_diffrn_measured_fraction_theta_max 0.947
_diffrn_measurement_device_type 'Bruker APEX-II CCD'
_diffrn_measurement_method '\f and \w scans'
_diffrn_radiation_type MoK\a
_diffrn_radiation_wavelength 0.71073
_diffrn_reflns_av_R_equivalents 0.0500
_diffrn_reflns_av_unetI/netI 0.1081
_diffrn_reflns_Laue_measured_fraction_full 0.997
_diffrn_reflns_Laue_measured_fraction_max 0.947
_diffrn_reflns_limit_h_max 14
_diffrn_reflns_limit_h_min -19
_diffrn_reflns_limit_k_max 19
_diffrn_reflns_limit_k_min -19
_diffrn_reflns_limit_l_max 18
_diffrn_reflns_limit_l_min -19
_diffrn_reflns_number 24839
_diffrn_reflns_point_group_measured_fraction_full 0.997
_diffrn_reflns_point_group_measured_fraction_max 0.947
_diffrn_reflns_theta_full 26.000
_diffrn_reflns_theta_max 36.275
_diffrn_reflns_theta_min 1.751
_diffrn_source 'sealed tube'
_diffrn_standards_number 0
_exptl_absorpt_coefficient_mu 0.390
_exptl_absorpt_correction_T_max 0.7471
_exptl_absorpt_correction_T_min 0.6784
_exptl_absorpt_correction_type multi-scan
_exptl_absorpt_process_details
;
SADABS-2014/5 (Bruker,2014/5) was used for absorption correction.
wR2(int) was 0.0455 before and 0.0405 after correction.
The Ratio of minimum to maximum transmission is 0.9080.
The \l/2 correction factor is 0.00150.
;
_exptl_crystal_colour colourless
_exptl_crystal_colour_primary colourless
_exptl_crystal_density_diffrn 1.310
_exptl_crystal_density_meas ?
_exptl_crystal_description Block
_exptl_crystal_F_000 615
_exptl_crystal_size_max 0.25
_exptl_crystal_size_mid 0.20
_exptl_crystal_size_min 0.10
_refine_diff_density_max 0.701
_refine_diff_density_min -1.631
_refine_diff_density_rms 0.130
_refine_ls_extinction_method none
_refine_ls_goodness_of_fit_ref 1.038
_refine_ls_hydrogen_treatment constr
_refine_ls_matrix_type full
_refine_ls_number_parameters 355
_refine_ls_number_reflns 13728
_refine_ls_number_restraints 0
_refine_ls_restrained_S_all 1.038
_refine_ls_R_factor_all 0.1405
_refine_ls_R_factor_gt 0.0708
_refine_ls_shift/su_max 0.001
_refine_ls_shift/su_mean 0.000
_refine_ls_structure_factor_coef Fsqd
_refine_ls_weighting_details 'w=1/[\s^2^(Fo^2^)+(0.1139P)^2^+0.3681P] where P=(Fo^2^+2Fc^2^)/3'
_refine_ls_weighting_scheme calc
_refine_ls_wR_factor_gt 0.1878
_refine_ls_wR_factor_ref 0.2275
_reflns_Friedel_coverage 0.000
_reflns_number_gt 7853
_reflns_number_total 13728
_reflns_threshold_expression 'I > 2\s(I)'
_cod_data_source_file om7b00189_si_003.cif
_cod_data_source_block 7
_cod_depositor_comments
;
The following automatic conversions were performed:

data item '_exptl_crystal_density_meas' value 'not measured' was
changed to '?' -- the value is perceived as not measured.

Automatic conversion script
Id: cif_fix_values 6909 2019-04-08 15:41:33Z antanas 
;
_cod_database_code 4089293
_shelxl_version_number 2014-3
_shelx_space_group_comment
;
The symmetry employed for this shelxl refinement is uniquely defined
by the following loop, which should always be used as a source of
symmetry information in preference to the above space-group names.
They are only intended as comments.
;
_shelx_estimated_absorpt_t_max 0.962
_shelx_estimated_absorpt_t_min 0.909
_olex2_refinement_description
;
1. Fixed Uiso
 At 1.2 times of:
  All C(H) groups
 At 1.5 times of:
  All C(H,H,H) groups
2. Others
 Sof(Cl1)=1-FVAR(1)
 Sof(C1)=Sof(H1A)=Sof(H1B)=Sof(H1C)=FVAR(1)
3.a Aromatic/amide H refined with riding coordinates:
 C7(H7), C17(H17), C14(H14), C20(H20), C28(H28), C16(H16), C10(H10), C3(H3),
 C22(H22), C4(H4), C13(H13), C19(H19), C18(H18), C26(H26), C29(H29), C12(H12),
 C11(H11), C32(H32), C25(H25), C24(H24), C23(H23), C30(H30), C6(H6), C31(H31)
3.b Idealised Me refined as rotating group:
 C1(H1A,H1B,H1C), C8(H8A,H8B,H8C)
;
_olex2_submission_special_instructions 'No special instructions were received'

loop_
_space_group_symop_operation_xyz
'x, y, z'
'-x, -y, -z'

loop_
_atom_site_label
_atom_site_type_symbol
_atom_site_fract_x
_atom_site_fract_y
_atom_site_fract_z
_atom_site_U_iso_or_equiv
_atom_site_adp_type
_atom_site_occupancy
_atom_site_site_symmetry_order
_atom_site_calc_flag
_atom_site_refinement_flags_posn
_atom_site_refinement_flags_occupancy
_atom_site_disorder_assembly
_atom_site_disorder_group
P1 P 0.78792(5) 0.66151(5) 0.25914(5) 0.01126(12) Uani 1 1 d . . . .
P2 P 0.58732(6) 0.63532(6) 0.19022(6) 0.01437(13) Uani 1 1 d . . . .
Cl2 Cl 1.11779(7) 0.72471(7) 0.29665(7) 0.03101(18) Uani 1 1 d . . . .
Al1 Al 1.04304(7) 0.85053(7) 0.22455(7) 0.01760(17) Uani 1 1 d . . . .
Cl3 Cl 1.14644(9) 1.02419(8) 0.33156(9) 0.0457(2) Uani 1 1 d . . . .
N1 N 0.87502(19) 0.79954(17) 0.24754(18) 0.0137(4) Uani 1 1 d . . . .
C1 C 1.0567(17) 0.8659(18) 0.0622(15) 0.025(3) Uani 0.824(5) 1 d . P A 1
H1A H 1.1455 0.8903 0.0583 0.038 Uiso 0.824(5) 1 calc GR P A 1
H1B H 1.0245 0.9277 0.0364 0.038 Uiso 0.824(5) 1 calc GR P A 1
H1C H 1.0067 0.7873 0.0124 0.038 Uiso 0.824(5) 1 calc GR P A 1
C2 C 0.8241(2) 0.8938(2) 0.2578(2) 0.0139(4) Uani 1 1 d . . . .
C27 C 0.5016(2) 0.4737(2) 0.1972(2) 0.0155(4) Uani 1 1 d . . . .
C9 C 0.8108(2) 0.5558(2) 0.1575(2) 0.0137(4) Uani 1 1 d . . . .
C7 C 0.7847(3) 0.9383(2) 0.1604(2) 0.0191(5) Uani 1 1 d . . . .
H7 H 0.7908 0.9064 0.0875 0.023 Uiso 1 1 calc R . . .
C17 C 0.7799(2) 0.4817(2) 0.5353(2) 0.0181(5) Uani 1 1 d . . . .
H17 H 0.7339 0.4037 0.5517 0.022 Uiso 1 1 calc R . . .
C15 C 0.8215(2) 0.6231(2) 0.4010(2) 0.0127(4) Uani 1 1 d . . . .
C14 C 0.8469(2) 0.4603(2) 0.1888(2) 0.0170(4) Uani 1 1 d . . . .
H14 H 0.8635 0.4505 0.2672 0.020 Uiso 1 1 calc R . . .
C20 C 0.9170(2) 0.7103(2) 0.4878(2) 0.0161(4) Uani 1 1 d . . . .
H20 H 0.9641 0.7879 0.4716 0.019 Uiso 1 1 calc R . . .
C28 C 0.5087(2) 0.3853(2) 0.1177(2) 0.0179(5) Uani 1 1 d . . . .
H28 H 0.5663 0.4088 0.0695 0.021 Uiso 1 1 calc R . . .
C21 C 0.5454(2) 0.7192(2) 0.2991(2) 0.0169(4) Uani 1 1 d . . . .
C5 C 0.7270(3) 1.0790(2) 0.2751(3) 0.0206(5) Uani 1 1 d . . . .
C16 C 0.7523(2) 0.5088(2) 0.4254(2) 0.0147(4) Uani 1 1 d . . . .
H16 H 0.6866 0.4500 0.3669 0.018 Uiso 1 1 calc R . . .
C10 C 0.7877(2) 0.5708(2) 0.0416(2) 0.0181(5) Uani 1 1 d . . . .
H10 H 0.7644 0.6364 0.0200 0.022 Uiso 1 1 calc R . . .
C3 C 0.8189(2) 0.9450(2) 0.3647(2) 0.0176(5) Uani 1 1 d . . . .
H3 H 0.8484 0.9171 0.4322 0.021 Uiso 1 1 calc R . . .
C22 C 0.5680(2) 0.7139(2) 0.4171(2) 0.0204(5) Uani 1 1 d . . . .
H22 H 0.6124 0.6655 0.4476 0.024 Uiso 1 1 calc R . . .
C4 C 0.7708(2) 1.0364(2) 0.3732(2) 0.0190(5) Uani 1 1 d . . . .
H4 H 0.7677 1.0703 0.4466 0.023 Uiso 1 1 calc R . . .
C13 C 0.8586(3) 0.3799(2) 0.1053(3) 0.0232(5) Uani 1 1 d . . . .
H13 H 0.8838 0.3153 0.1267 0.028 Uiso 1 1 calc R . . .
C19 C 0.9427(2) 0.6826(2) 0.5982(2) 0.0203(5) Uani 1 1 d . . . .
H19 H 1.0066 0.7418 0.6575 0.024 Uiso 1 1 calc R . . .
C18 C 0.8748(2) 0.5686(2) 0.6213(2) 0.0201(5) Uani 1 1 d . . . .
H18 H 0.8933 0.5497 0.6964 0.024 Uiso 1 1 calc R . . .
C26 C 0.4809(2) 0.7919(2) 0.2564(3) 0.0218(5) Uani 1 1 d . . . .
H26 H 0.4661 0.7969 0.1767 0.026 Uiso 1 1 calc R . . .
C29 C 0.4324(3) 0.2631(2) 0.1083(2) 0.0220(5) Uani 1 1 d . . . .
H29 H 0.4393 0.2038 0.0546 0.026 Uiso 1 1 calc R . . .
C12 C 0.8335(3) 0.3934(3) -0.0099(3) 0.0247(6) Uani 1 1 d . . . .
H12 H 0.8399 0.3371 -0.0671 0.030 Uiso 1 1 calc R . . .
C11 C 0.7992(3) 0.4894(3) -0.0410(2) 0.0223(5) Uani 1 1 d . . . .
H11 H 0.7835 0.4992 -0.1195 0.027 Uiso 1 1 calc R . . .
C32 C 0.4148(2) 0.4365(2) 0.2660(2) 0.0198(5) Uani 1 1 d . . . .
H32 H 0.4088 0.4952 0.3210 0.024 Uiso 1 1 calc R . . .
C25 C 0.4382(3) 0.8565(3) 0.3288(3) 0.0277(6) Uani 1 1 d . . . .
H25 H 0.3942 0.9055 0.2988 0.033 Uiso 1 1 calc R . . .
C24 C 0.4597(3) 0.8497(2) 0.4451(3) 0.0271(6) Uani 1 1 d . . . .
H24 H 0.4293 0.8931 0.4947 0.033 Uiso 1 1 calc R . . .
C23 C 0.5254(3) 0.7796(3) 0.4893(3) 0.0244(6) Uani 1 1 d . . . .
H23 H 0.5414 0.7765 0.5693 0.029 Uiso 1 1 calc R . . .
C30 C 0.3465(3) 0.2270(2) 0.1761(3) 0.0238(5) Uani 1 1 d . . . .
H30 H 0.2945 0.1433 0.1692 0.029 Uiso 1 1 calc R . . .
C6 C 0.7362(3) 1.0298(2) 0.1693(3) 0.0227(5) Uani 1 1 d . . . .
H6 H 0.7090 1.0592 0.1019 0.027 Uiso 1 1 calc R . . .
C31 C 0.3370(3) 0.3140(2) 0.2543(3) 0.0244(6) Uani 1 1 d . . . .
H31 H 0.2771 0.2900 0.3003 0.029 Uiso 1 1 calc R . . .
C8 C 0.6699(3) 1.1743(3) 0.2854(3) 0.0325(7) Uani 1 1 d . . . .
H8A H 0.5808 1.1349 0.2874 0.049 Uiso 1 1 calc GR . . .
H8B H 0.6759 1.2174 0.2192 0.049 Uiso 1 1 calc GR . . .
H8C H 0.7160 1.2327 0.3564 0.049 Uiso 1 1 calc GR . . .
Cl1 Cl 1.042(2) 0.849(2) 0.0540(18) 0.025(3) Uani 0.176(5) 1 d . P A 2

loop_
_atom_site_aniso_label
_atom_site_aniso_U_11
_atom_site_aniso_U_22
_atom_site_aniso_U_33
_atom_site_aniso_U_23
_atom_site_aniso_U_13
_atom_site_aniso_U_12
P1 0.0128(2) 0.0099(2) 0.0126(3) 0.00252(19) 0.0052(2) 0.00483(18)
P2 0.0145(3) 0.0164(3) 0.0136(3) 0.0042(2) 0.0039(2) 0.0069(2)
Cl2 0.0226(3) 0.0331(4) 0.0404(4) 0.0149(3) 0.0087(3) 0.0115(3)
Al1 0.0164(3) 0.0169(3) 0.0186(4) 0.0038(3) 0.0090(3) 0.0025(3)
Cl3 0.0473(5) 0.0321(4) 0.0453(5) -0.0016(4) 0.0199(4) -0.0027(3)
N1 0.0172(9) 0.0100(7) 0.0172(10) 0.0039(7) 0.0084(7) 0.0064(6)
C1 0.032(4) 0.022(5) 0.025(4) 0.008(3) 0.012(3) 0.010(4)
C2 0.0167(10) 0.0101(8) 0.0175(11) 0.0046(8) 0.0079(8) 0.0054(7)
C27 0.0133(9) 0.0169(9) 0.0145(11) 0.0017(8) 0.0026(8) 0.0042(8)
C9 0.0130(9) 0.0117(8) 0.0165(11) 0.0000(8) 0.0048(8) 0.0045(7)
C7 0.0267(12) 0.0171(10) 0.0179(12) 0.0063(9) 0.0085(10) 0.0111(9)
C17 0.0191(11) 0.0173(10) 0.0205(12) 0.0082(9) 0.0071(9) 0.0074(8)
C15 0.0131(9) 0.0119(8) 0.0148(11) 0.0023(8) 0.0054(8) 0.0055(7)
C14 0.0197(11) 0.0166(10) 0.0165(11) 0.0013(9) 0.0042(9) 0.0092(8)
C20 0.0170(10) 0.0146(9) 0.0159(11) 0.0031(8) 0.0042(8) 0.0049(8)
C28 0.0146(10) 0.0210(10) 0.0146(11) -0.0006(9) 0.0036(8) 0.0033(8)
C21 0.0135(10) 0.0165(9) 0.0234(13) 0.0044(9) 0.0073(9) 0.0072(8)
C5 0.0224(11) 0.0129(9) 0.0324(15) 0.0087(10) 0.0136(11) 0.0088(8)
C16 0.0151(9) 0.0121(8) 0.0179(11) 0.0045(8) 0.0041(8) 0.0058(7)
C10 0.0196(11) 0.0206(10) 0.0177(12) 0.0045(9) 0.0075(9) 0.0100(9)
C3 0.0223(11) 0.0153(9) 0.0174(12) 0.0025(9) 0.0071(9) 0.0085(8)
C22 0.0184(11) 0.0224(11) 0.0226(13) 0.0016(10) 0.0074(10) 0.0096(9)
C4 0.0222(11) 0.0138(9) 0.0230(13) 0.0014(9) 0.0107(10) 0.0069(8)
C13 0.0283(13) 0.0183(11) 0.0268(14) -0.0001(10) 0.0080(11) 0.0134(10)
C19 0.0206(11) 0.0208(11) 0.0150(12) 0.0027(9) -0.0001(9) 0.0045(9)
C18 0.0212(11) 0.0250(12) 0.0155(12) 0.0090(10) 0.0042(9) 0.0092(9)
C26 0.0162(10) 0.0203(11) 0.0326(15) 0.0091(10) 0.0089(10) 0.0084(9)
C29 0.0228(12) 0.0206(11) 0.0175(12) -0.0026(9) 0.0027(10) 0.0046(9)
C12 0.0270(13) 0.0229(12) 0.0272(15) -0.0027(11) 0.0101(11) 0.0124(10)
C11 0.0246(12) 0.0259(12) 0.0188(13) 0.0015(10) 0.0094(10) 0.0107(10)
C32 0.0216(11) 0.0190(10) 0.0207(13) 0.0036(9) 0.0090(10) 0.0077(9)
C25 0.0210(12) 0.0203(11) 0.050(2) 0.0099(12) 0.0170(13) 0.0121(10)
C24 0.0230(13) 0.0174(11) 0.0454(19) 0.0009(12) 0.0205(13) 0.0074(9)
C23 0.0222(12) 0.0238(12) 0.0261(14) -0.0014(11) 0.0115(11) 0.0056(10)
C30 0.0264(13) 0.0163(10) 0.0239(14) 0.0036(10) 0.0057(11) 0.0023(9)
C6 0.0278(13) 0.0212(11) 0.0260(14) 0.0127(10) 0.0097(11) 0.0137(10)
C31 0.0273(13) 0.0207(11) 0.0256(14) 0.0080(10) 0.0131(11) 0.0051(10)
C8 0.0449(18) 0.0239(13) 0.046(2) 0.0156(13) 0.0255(16) 0.0238(13)
Cl1 0.034(5) 0.022(5) 0.027(4) 0.008(3) 0.021(4) 0.012(4)

loop_
_atom_type_symbol
_atom_type_description
_atom_type_scat_dispersion_real
_atom_type_scat_dispersion_imag
_atom_type_scat_source
C C 0.0033 0.0016 'International Tables Vol C Tables 4.2.6.8 and 6.1.1.4'
H H 0.0000 0.0000 'International Tables Vol C Tables 4.2.6.8 and 6.1.1.4'
Al Al 0.0645 0.0514 'International Tables Vol C Tables 4.2.6.8 and 6.1.1.4'
Cl Cl 0.1484 0.1585 'International Tables Vol C Tables 4.2.6.8 and 6.1.1.4'
N N 0.0061 0.0033 'International Tables Vol C Tables 4.2.6.8 and 6.1.1.4'
P P 0.1023 0.0942 'International Tables Vol C Tables 4.2.6.8 and 6.1.1.4'

loop_
_geom_angle_atom_site_label_1
_geom_angle_atom_site_label_2
_geom_angle_atom_site_label_3
_geom_angle
N1 P1 P2 107.55(8)
N1 P1 C9 108.54(11)
N1 P1 C15 114.18(11)
C9 P1 P2 102.07(8)
C9 P1 C15 108.89(11)
C15 P1 P2 114.80(8)
C27 P2 P1 102.91(8)
C21 P2 P1 105.97(9)
C21 P2 C27 104.56(11)
Cl3 Al1 Cl2 106.79(5)
N1 Al1 Cl2 104.75(7)
N1 Al1 Cl3 106.09(8)
N1 Al1 C1 115.2(5)
N1 Al1 Cl1 111.1(6)
C1 Al1 Cl2 114.1(5)
C1 Al1 Cl3 109.2(6)
Cl1 Al1 Cl2 112.5(6)
Cl1 Al1 Cl3 115.0(7)
P1 N1 Al1 125.60(12)
C2 N1 P1 118.36(16)
C2 N1 Al1 116.02(14)
Al1 C1 H1A 109.5
Al1 C1 H1B 109.5
Al1 C1 H1C 109.5
H1A C1 H1B 109.5
H1A C1 H1C 109.5
H1B C1 H1C 109.5
C7 C2 N1 119.6(2)
C7 C2 C3 119.1(2)
C3 C2 N1 121.2(2)
C28 C27 P2 118.17(18)
C28 C27 C32 118.4(2)
C32 C27 P2 122.6(2)
C14 C9 P1 123.07(19)
C14 C9 C10 119.9(2)
C10 C9 P1 117.06(18)
C2 C7 H7 119.9
C2 C7 C6 120.2(3)
C6 C7 H7 119.9
C16 C17 H17 120.0
C16 C17 C18 120.1(2)
C18 C17 H17 120.0
C20 C15 P1 119.13(17)
C20 C15 C16 119.9(2)
C16 C15 P1 120.98(18)
C9 C14 H14 120.0
C13 C14 C9 119.9(2)
C13 C14 H14 120.0
C15 C20 H20 120.1
C19 C20 C15 119.8(2)
C19 C20 H20 120.1
C27 C28 H28 119.7
C29 C28 C27 120.6(2)
C29 C28 H28 119.7
C22 C21 P2 126.5(2)
C26 C21 P2 114.5(2)
C26 C21 C22 119.0(3)
C4 C5 C8 120.0(3)
C6 C5 C4 118.2(2)
C6 C5 C8 121.8(3)
C17 C16 C15 119.8(2)
C17 C16 H16 120.1
C15 C16 H16 120.1
C9 C10 H10 120.2
C11 C10 C9 119.6(2)
C11 C10 H10 120.2
C2 C3 H3 119.7
C4 C3 C2 120.5(2)
C4 C3 H3 119.7
C21 C22 H22 120.0
C23 C22 C21 119.9(3)
C23 C22 H22 120.0
C5 C4 H4 119.6
C3 C4 C5 120.7(3)
C3 C4 H4 119.6
C14 C13 H13 119.9
C14 C13 C12 120.3(2)
C12 C13 H13 119.9
C20 C19 H19 120.0
C18 C19 C20 120.0(2)
C18 C19 H19 120.0
C17 C18 H18 119.8
C19 C18 C17 120.4(2)
C19 C18 H18 119.8
C21 C26 H26 119.6
C25 C26 C21 120.8(3)
C25 C26 H26 119.6
C28 C29 H29 119.6
C30 C29 C28 120.7(3)
C30 C29 H29 119.6
C13 C12 H12 120.1
C11 C12 C13 119.9(3)
C11 C12 H12 120.1
C10 C11 C12 120.5(3)
C10 C11 H11 119.8
C12 C11 H11 119.8
C27 C32 H32 119.8
C31 C32 C27 120.5(3)
C31 C32 H32 119.8
C26 C25 H25 120.1
C26 C25 C24 119.9(3)
C24 C25 H25 120.1
C25 C24 H24 119.9
C25 C24 C23 120.2(3)
C23 C24 H24 119.9
C22 C23 H23 119.8
C24 C23 C22 120.3(3)
C24 C23 H23 119.8
C29 C30 H30 120.4
C29 C30 C31 119.3(2)
C31 C30 H30 120.4
C7 C6 H6 119.4
C5 C6 C7 121.2(3)
C5 C6 H6 119.4
C32 C31 H31 119.8
C30 C31 C32 120.4(3)
C30 C31 H31 119.8
C5 C8 H8A 109.5
C5 C8 H8B 109.5
C5 C8 H8C 109.5
H8A C8 H8B 109.5
H8A C8 H8C 109.5
H8B C8 H8C 109.5

loop_
_geom_bond_atom_site_label_1
_geom_bond_atom_site_label_2
_geom_bond_distance
P1 P2 2.2192(9)
P1 N1 1.6282(19)
P1 C9 1.800(2)
P1 C15 1.806(2)
P2 C27 1.842(2)
P2 C21 1.818(3)
Cl2 Al1 2.1393(11)
Al1 Cl3 2.1390(12)
Al1 N1 1.911(2)
Al1 C1 2.004(17)
Al1 Cl1 2.044(19)
N1 C2 1.445(3)
C1 H1A 0.9800
C1 H1B 0.9800
C1 H1C 0.9800
C2 C7 1.388(3)
C2 C3 1.395(4)
C27 C28 1.395(4)
C27 C32 1.398(4)
C9 C14 1.396(3)
C9 C10 1.405(4)
C7 H7 0.9500
C7 C6 1.394(4)
C17 H17 0.9500
C17 C16 1.389(3)
C17 C18 1.392(4)
C15 C20 1.400(3)
C15 C16 1.400(3)
C14 H14 0.9500
C14 C13 1.385(4)
C20 H20 0.9500
C20 C19 1.394(4)
C28 H28 0.9500
C28 C29 1.390(4)
C21 C22 1.402(4)
C21 C26 1.397(4)
C5 C4 1.399(4)
C5 C6 1.393(4)
C5 C8 1.508(4)
C16 H16 0.9500
C10 H10 0.9500
C10 C11 1.385(4)
C3 H3 0.9500
C3 C4 1.389(4)
C22 H22 0.9500
C22 C23 1.388(4)
C4 H4 0.9500
C13 H13 0.9500
C13 C12 1.393(4)
C19 H19 0.9500
C19 C18 1.387(4)
C18 H18 0.9500
C26 H26 0.9500
C26 C25 1.383(4)
C29 H29 0.9500
C29 C30 1.381(4)
C12 H12 0.9500
C12 C11 1.390(4)
C11 H11 0.9500
C32 H32 0.9500
C32 C31 1.394(4)
C25 H25 0.9500
C25 C24 1.386(5)
C24 H24 0.9500
C24 C23 1.387(4)
C23 H23 0.9500
C30 H30 0.9500
C30 C31 1.386(4)
C6 H6 0.9500
C31 H31 0.9500
C8 H8A 0.9800
C8 H8B 0.9800
C8 H8C 0.9800

loop_
_geom_torsion_atom_site_label_1
_geom_torsion_atom_site_label_2
_geom_torsion_atom_site_label_3
_geom_torsion_atom_site_label_4
_geom_torsion
P1 P2 C27 C28 -73.4(2)
P1 P2 C27 C32 117.0(2)
P1 P2 C21 C22 -48.5(2)
P1 P2 C21 C26 133.78(17)
P1 N1 C2 C7 -106.4(2)
P1 N1 C2 C3 76.5(3)
P1 C9 C14 C13 177.8(2)
P1 C9 C10 C11 -177.6(2)
P1 C15 C20 C19 179.0(2)
P1 C15 C16 C17 -179.87(19)
P2 P1 N1 Al1 -149.52(12)
P2 P1 N1 C2 32.0(2)
P2 P1 C9 C14 -120.90(19)
P2 P1 C9 C10 57.66(19)
P2 P1 C15 C20 -125.47(18)
P2 P1 C15 C16 53.5(2)
P2 C27 C28 C29 -170.9(2)
P2 C27 C32 C31 169.3(2)
P2 C21 C22 C23 -177.2(2)
P2 C21 C26 C25 177.1(2)
Al1 N1 C2 C7 74.9(3)
Al1 N1 C2 C3 -102.2(2)
N1 P1 C9 C14 125.7(2)
N1 P1 C9 C10 -55.7(2)
N1 P1 C15 C20 -0.6(2)
N1 P1 C15 C16 178.34(19)
N1 C2 C7 C6 -179.6(2)
N1 C2 C3 C4 179.4(2)
C2 C7 C6 C5 0.5(4)
C2 C3 C4 C5 -0.1(4)
C27 P2 C21 C22 59.9(2)
C27 P2 C21 C26 -117.89(19)
C27 C28 C29 C30 1.0(4)
C27 C32 C31 C30 1.3(4)
C9 P1 N1 Al1 -39.80(18)
C9 P1 N1 C2 141.70(18)
C9 P1 C15 C20 120.8(2)
C9 P1 C15 C16 -60.2(2)
C9 C14 C13 C12 -0.5(4)
C9 C10 C11 C12 -0.1(4)
C7 C2 C3 C4 2.2(4)
C15 P1 N1 Al1 81.86(17)
C15 P1 N1 C2 -96.6(2)
C15 P1 C9 C14 0.9(2)
C15 P1 C9 C10 179.43(18)
C15 C20 C19 C18 0.8(4)
C14 C9 C10 C11 1.0(4)
C14 C13 C12 C11 1.3(4)
C20 C15 C16 C17 -0.9(4)
C20 C19 C18 C17 -0.8(4)
C28 C27 C32 C31 -0.4(4)
C28 C29 C30 C31 -0.1(4)
C21 P2 C27 C28 176.05(19)
C21 P2 C27 C32 6.4(2)
C21 C22 C23 C24 0.5(4)
C21 C26 C25 C24 0.1(4)
C16 C17 C18 C19 -0.1(4)
C16 C15 C20 C19 0.0(4)
C10 C9 C14 C13 -0.7(4)
C3 C2 C7 C6 -2.4(4)
C22 C21 C26 C25 -0.8(4)
C4 C5 C6 C7 1.6(4)
C13 C12 C11 C10 -1.0(4)
C18 C17 C16 C15 1.0(4)
C26 C21 C22 C23 0.5(4)
C26 C25 C24 C23 0.9(4)
C29 C30 C31 C32 -1.1(4)
C32 C27 C28 C29 -0.8(4)
C25 C24 C23 C22 -1.2(4)
C6 C5 C4 C3 -1.8(4)
C8 C5 C4 C3 177.3(2)
C8 C5 C6 C7 -177.5(3)
